data_7052916
loop_
_publ_author_name
'Starosta, Rados\/law'
'Komarnicka, Urszula K.'
'Puchalska, Ma\/lgorzata'
'Barys, Maciej'

_publ_section_title
;
 Solid state luminescence of copper(i) (pseudo)halide complexes with
 neocuproine and aminomethylphosphanes derived from morpholine and
 thiomorpholine
;
_journal_issue 8
_journal_name_full 'New Journal of Chemistry'
_journal_page_first 1673
_journal_paper_doi 10.1039/c2nj40229g
_journal_volume 36
_journal_year 2012
_chemical_formula_moiety 'C29 H42 Cu I N5 P S3, 0.20(H2 O)'
_chemical_formula_sum 'C29 H42.4 Cu I N5 O0.2 P S3'
_chemical_formula_weight 781.87
_chemical_name_common
;
iodo-(2,9-dimetyl-1,10-phenanthroline-N,N')-
(tris(thiomorpholinomethyl) phosphine-P)-copper(i) hydrate
;
_chemical_name_systematic
;
iodo-(2,9-dimetyl-1,10-phenanthroline-N,N')-(tris(thiomorpholinomethyl)
phosphine-P)-copper(i) hydrate
;
_space_group_IT_number 14
_symmetry_cell_setting monoclinic
_symmetry_space_group_name_Hall '-P 2ybc'
_symmetry_space_group_name_H-M 'P 1 21/c 1'
_atom_sites_solution_hydrogens geom
_atom_sites_solution_primary direct
_atom_sites_solution_secondary difmap
_audit_creation_method SHELXL-97
_cell_angle_alpha 90.00
_cell_angle_beta 96.660(10)
_cell_angle_gamma 90.00
_cell_formula_units_Z 4
_cell_length_a 11.2770(10)
_cell_length_b 15.6610(10)
_cell_length_c 19.109(2)
_cell_measurement_reflns_used 5668
_cell_measurement_temperature 100(2)
_cell_measurement_theta_max 36.94
_cell_measurement_theta_min 2.81
_cell_volume 3352.0(5)
_computing_cell_refinement 'CrysAlis RED (Oxford Diffraction, date)'
_computing_data_collection 'CrysAlis CCD (Oxford Diffraction, date)'
_computing_data_reduction 'CrysAlis RED '
_computing_molecular_graphics 'SHELXTL (Bruker, 1999)'
_computing_publication_material SHELXL-97
_computing_structure_refinement 'SHELXL-97 (Sheldrick, 1997)'
_computing_structure_solution 'SHELXS-97 (Sheldrick, 1997)'
_diffrn_ambient_temperature 100(2)
_diffrn_measured_fraction_theta_full 0.998
_diffrn_measured_fraction_theta_max 0.921
_diffrn_radiation_monochromator graphite
_diffrn_radiation_source 'fine-focus sealed tube'
_diffrn_radiation_type MoK\a
_diffrn_radiation_wavelength 0.71073
_diffrn_reflns_av_R_equivalents 0.0360
_diffrn_reflns_av_sigmaI/netI 0.0395
_diffrn_reflns_limit_h_max 18
_diffrn_reflns_limit_h_min -19
_diffrn_reflns_limit_k_max 26
_diffrn_reflns_limit_k_min -24
_diffrn_reflns_limit_l_max 28
_diffrn_reflns_limit_l_min -31
_diffrn_reflns_number 65786
_diffrn_reflns_theta_full 25.00
_diffrn_reflns_theta_max 36.94
_diffrn_reflns_theta_min 2.81
_exptl_absorpt_coefficient_mu 1.835
_exptl_absorpt_correction_T_max 0.8377
_exptl_absorpt_correction_T_min 0.7963
_exptl_absorpt_correction_type analytical
_exptl_absorpt_process_details 'Oxford Diffraction, CrysAlis 1.171.30'
_exptl_crystal_colour yellow
_exptl_crystal_density_diffrn 1.549
_exptl_crystal_density_method 'not measured'
_exptl_crystal_description block
_exptl_crystal_F_000 1592
_exptl_crystal_size_max 0.13
_exptl_crystal_size_mid 0.11
_exptl_crystal_size_min 0.10
_refine_diff_density_max 1.563
_refine_diff_density_min -0.377
_refine_diff_density_rms 0.100
_refine_ls_extinction_method none
_refine_ls_goodness_of_fit_ref 0.923
_refine_ls_hydrogen_treatment constr
_refine_ls_matrix_type full
_refine_ls_number_parameters 372
_refine_ls_number_reflns 15626
_refine_ls_number_restraints 0
_refine_ls_restrained_S_all 0.923
_refine_ls_R_factor_all 0.0501
_refine_ls_R_factor_gt 0.0297
_refine_ls_shift/su_max 0.001
_refine_ls_shift/su_mean 0.000
_refine_ls_structure_factor_coef Fsqd
_refine_ls_weighting_details 'calc w=1/[\s^2^(Fo^2^)+(0.0400P)^2^+0.0000P] where P=(Fo^2^+2Fc^2^)/3'
_refine_ls_weighting_scheme calc
_refine_ls_wR_factor_gt 0.0664
_refine_ls_wR_factor_ref 0.0696
_reflns_number_gt 11159
_reflns_number_total 15626
_reflns_threshold_expression >2sigma(I)
_cod_data_source_file c2nj40229g.txt
_cod_data_source_block 3sn
_cod_original_sg_symbol_H-M 'P 21/c'
_cod_original_formula_sum 'C29 H42.40 Cu I N5 O0.20 P S3'
_cod_database_code 7052916

loop_
_symmetry_equiv_pos_as_xyz
'x, y, z'
'-x, y+1/2, -z+1/2'
'-x, -y, -z'
'x, -y-1/2, z-1/2'

loop_
_atom_site_label
_atom_site_type_symbol
_atom_site_fract_x
_atom_site_fract_y
_atom_site_fract_z
_atom_site_U_iso_or_equiv
_atom_site_adp_type
_atom_site_occupancy
_atom_site_symmetry_multiplicity
_atom_site_calc_flag
_atom_site_refinement_flags
I1 I 0.525590(8) 0.266922(6) 0.176627(5) 0.02280(3) Uani 1 1 d .
Cu1 Cu 0.407478(14) 0.407665(10) 0.202951(8) 0.01524(3) Uani 1 1 d .
P1 P 0.38060(3) 0.43056(2) 0.314250(17) 0.01388(6) Uani 1 1 d .
N41 N 0.26080(10) 0.40480(7) 0.12360(6) 0.01485(19) Uani 1 1 d .
N42 N 0.45833(10) 0.50396(7) 0.13537(6) 0.0155(2) Uani 1 1 d .
N11 N 0.58285(10) 0.38257(7) 0.40444(6) 0.0182(2) Uani 1 1 d .
C51 C 0.27465(11) 0.45923(8) 0.06940(6) 0.0149(2) Uani 1 1 d .
C48 C 0.50029(13) 0.62093(9) 0.03006(8) 0.0210(3) Uani 1 1 d .
H48 H 0.5164 0.6600 -0.0057 0.025 Uiso 1 1 calc R
C44 C 0.19114(12) 0.46575(9) 0.00881(7) 0.0180(2) Uani 1 1 d .
C11 C 0.50338(12) 0.45490(9) 0.38552(7) 0.0196(2) Uani 1 1 d .
H11A H 0.5512 0.5029 0.3701 0.024 Uiso 1 1 calc R
H11B H 0.4679 0.4737 0.4280 0.024 Uiso 1 1 calc R
C53 C 0.14641(13) 0.30125(9) 0.18201(7) 0.0226(3) Uani 1 1 d .
H53A H 0.2202 0.2695 0.1962 0.034 Uiso 1 1 calc R
H53B H 0.0809 0.2610 0.1693 0.034 Uiso 1 1 calc R
H53C H 0.1274 0.3371 0.2212 0.034 Uiso 1 1 calc R
C47 C 0.39581(12) 0.57106(8) 0.02173(7) 0.0177(2) Uani 1 1 d .
C43 C 0.08971(12) 0.41260(9) 0.00554(7) 0.0206(3) Uani 1 1 d .
H43 H 0.0315 0.4140 -0.0346 0.025 Uiso 1 1 calc R
C52 C 0.37936(11) 0.51258(8) 0.07595(7) 0.0152(2) Uani 1 1 d .
C12 C 0.63822(13) 0.38948(9) 0.47740(7) 0.0221(3) Uani 1 1 d .
H12A H 0.5757 0.4017 0.5084 0.027 Uiso 1 1 calc R
H12B H 0.6951 0.4379 0.4813 0.027 Uiso 1 1 calc R
C41 C 0.16276(11) 0.35659(8) 0.11979(7) 0.0172(2) Uani 1 1 d .
N31 N 0.18080(10) 0.53528(7) 0.28304(5) 0.01518(19) Uani 1 1 d .
N21 N 0.26385(10) 0.36400(7) 0.42249(6) 0.0165(2) Uani 1 1 d .
C33 C 0.10915(12) 0.58807(9) 0.16301(7) 0.0196(2) Uani 1 1 d .
H33A H 0.0854 0.5293 0.1482 0.024 Uiso 1 1 calc R
H33B H 0.1364 0.6176 0.1219 0.024 Uiso 1 1 calc R
C32 C 0.21193(12) 0.58387(9) 0.22206(7) 0.0178(2) Uani 1 1 d .
H32A H 0.2817 0.5569 0.2040 0.021 Uiso 1 1 calc R
H32B H 0.2349 0.6426 0.2372 0.021 Uiso 1 1 calc R
C36 C 0.08695(12) 0.57932(9) 0.31627(7) 0.0195(3) Uani 1 1 d .
H36A H 0.1125 0.6386 0.3279 0.023 Uiso 1 1 calc R
H36B H 0.0748 0.5500 0.3608 0.023 Uiso 1 1 calc R
C42 C 0.07570(12) 0.35898(9) 0.06059(7) 0.0205(3) Uani 1 1 d .
H42 H 0.0072 0.3234 0.0589 0.025 Uiso 1 1 calc R
C31 C 0.28817(11) 0.52336(8) 0.33365(7) 0.0159(2) Uani 1 1 d .
H31A H 0.2634 0.5162 0.3814 0.019 Uiso 1 1 calc R
H31B H 0.3376 0.5756 0.3341 0.019 Uiso 1 1 calc R
C22 C 0.13338(12) 0.37166(9) 0.40940(7) 0.0191(2) Uani 1 1 d .
H22A H 0.0972 0.3140 0.4071 0.023 Uiso 1 1 calc R
H22B H 0.1112 0.4000 0.3634 0.023 Uiso 1 1 calc R
C21 C 0.31446(12) 0.33927(8) 0.35857(7) 0.0182(2) Uani 1 1 d .
H21A H 0.2510 0.3130 0.3253 0.022 Uiso 1 1 calc R
H21B H 0.3770 0.2956 0.3707 0.022 Uiso 1 1 calc R
C49 C 0.57860(13) 0.61283(9) 0.09002(8) 0.0211(3) Uani 1 1 d .
H49 H 0.6488 0.6468 0.0962 0.025 Uiso 1 1 calc R
C45 C 0.21107(13) 0.52562(9) -0.04551(7) 0.0215(3) Uani 1 1 d .
H45 H 0.1547 0.5299 -0.0864 0.026 Uiso 1 1 calc R
C46 C 0.30906(13) 0.57603(9) -0.03919(7) 0.0207(3) Uani 1 1 d .
H46 H 0.3206 0.6153 -0.0757 0.025 Uiso 1 1 calc R
C50 C 0.55514(12) 0.55378(9) 0.14288(7) 0.0188(2) Uani 1 1 d .
C54 C 0.63932(13) 0.54471(11) 0.20848(8) 0.0274(3) Uani 1 1 d .
H54A H 0.6033 0.5692 0.2482 0.041 Uiso 1 1 calc R
H54B H 0.7138 0.5749 0.2029 0.041 Uiso 1 1 calc R
H54C H 0.6563 0.4841 0.2175 0.041 Uiso 1 1 calc R
S34 S -0.01949(3) 0.64384(3) 0.189658(19) 0.02451(7) Uani 1 1 d .
S24 S 0.11328(4) 0.37115(3) 0.551948(19) 0.02642(8) Uani 1 1 d .
S14 S 0.82491(4) 0.28339(3) 0.45167(2) 0.02984(8) Uani 1 1 d .
C26 C 0.30037(12) 0.30960(9) 0.48380(7) 0.0189(2) Uani 1 1 d .
H26A H 0.3873 0.2986 0.4870 0.023 Uiso 1 1 calc R
H26B H 0.2585 0.2540 0.4780 0.023 Uiso 1 1 calc R
C35 C -0.03005(13) 0.58082(10) 0.26801(8) 0.0232(3) Uani 1 1 d .
H35A H -0.0935 0.6047 0.2940 0.028 Uiso 1 1 calc R
H35B H -0.0529 0.5216 0.2541 0.028 Uiso 1 1 calc R
C25 C 0.27122(14) 0.35215(10) 0.55097(7) 0.0236(3) Uani 1 1 d .
H25A H 0.3142 0.4073 0.5566 0.028 Uiso 1 1 calc R
H25B H 0.3004 0.3156 0.5916 0.028 Uiso 1 1 calc R
C23 C 0.08456(13) 0.42281(9) 0.46710(7) 0.0205(3) Uani 1 1 d .
H23A H -0.0026 0.4303 0.4552 0.025 Uiso 1 1 calc R
H23B H 0.1217 0.4802 0.4698 0.025 Uiso 1 1 calc R
C13 C 0.70386(14) 0.30832(10) 0.50223(8) 0.0255(3) Uani 1 1 d .
H13A H 0.6466 0.2601 0.4987 0.031 Uiso 1 1 calc R
H13B H 0.7359 0.3148 0.5524 0.031 Uiso 1 1 calc R
C16 C 0.67152(13) 0.37356(10) 0.35481(8) 0.0254(3) Uani 1 1 d .
H16A H 0.7286 0.4217 0.3611 0.030 Uiso 1 1 calc R
H16B H 0.6310 0.3760 0.3060 0.030 Uiso 1 1 calc R
C15 C 0.73910(15) 0.28998(11) 0.36566(9) 0.0305(3) Uani 1 1 d .
H15A H 0.7936 0.2841 0.3289 0.037 Uiso 1 1 calc R
H15B H 0.6816 0.2420 0.3602 0.037 Uiso 1 1 calc R
O1W O 0.8442(4) 0.3336(4) 0.1966(3) 0.0282(12) Uani 0.20 1 d P

loop_
_atom_site_aniso_label
_atom_site_aniso_U_11
_atom_site_aniso_U_22
_atom_site_aniso_U_33
_atom_site_aniso_U_23
_atom_site_aniso_U_13
_atom_site_aniso_U_12
I1 0.02409(5) 0.02021(4) 0.02370(5) -0.00217(3) 0.00105(3) 0.00530(3)
Cu1 0.01503(7) 0.01763(7) 0.01301(7) -0.00017(5) 0.00142(5) -0.00016(5)
P1 0.01377(14) 0.01516(14) 0.01248(14) -0.00061(11) 0.00047(11) 0.00096(11)
N41 0.0152(5) 0.0151(5) 0.0142(5) -0.0015(4) 0.0012(4) 0.0002(4)
N42 0.0148(5) 0.0161(5) 0.0158(5) -0.0012(4) 0.0027(4) -0.0003(4)
N11 0.0176(5) 0.0206(5) 0.0154(5) -0.0026(4) -0.0031(4) 0.0042(4)
C51 0.0143(5) 0.0168(5) 0.0138(5) -0.0020(4) 0.0018(4) 0.0021(4)
C48 0.0249(7) 0.0156(6) 0.0239(7) 0.0026(5) 0.0092(5) 0.0006(5)
C44 0.0186(6) 0.0209(6) 0.0144(6) -0.0016(5) 0.0010(4) 0.0040(5)
C11 0.0181(6) 0.0195(6) 0.0198(6) -0.0028(5) -0.0034(5) 0.0042(5)
C53 0.0213(7) 0.0244(7) 0.0219(7) 0.0011(5) 0.0015(5) -0.0073(5)
C47 0.0218(6) 0.0150(6) 0.0172(6) 0.0006(4) 0.0062(5) 0.0035(4)
C43 0.0186(6) 0.0240(7) 0.0181(6) -0.0040(5) -0.0032(5) 0.0024(5)
C52 0.0156(6) 0.0149(5) 0.0156(6) -0.0006(4) 0.0038(4) 0.0015(4)
C12 0.0272(7) 0.0219(6) 0.0155(6) -0.0019(5) -0.0051(5) 0.0038(5)
C41 0.0159(6) 0.0177(6) 0.0179(6) -0.0032(5) 0.0019(4) -0.0002(4)
N31 0.0159(5) 0.0172(5) 0.0124(5) 0.0011(4) 0.0012(4) 0.0029(4)
N21 0.0174(5) 0.0192(5) 0.0133(5) 0.0012(4) 0.0027(4) 0.0024(4)
C33 0.0199(6) 0.0237(6) 0.0150(6) 0.0004(5) 0.0013(5) 0.0040(5)
C32 0.0185(6) 0.0198(6) 0.0147(6) 0.0016(5) 0.0007(4) 0.0015(5)
C36 0.0197(6) 0.0237(6) 0.0150(6) 0.0005(5) 0.0020(5) 0.0068(5)
C42 0.0173(6) 0.0218(6) 0.0214(6) -0.0043(5) -0.0011(5) -0.0033(5)
C31 0.0172(6) 0.0165(6) 0.0136(5) -0.0006(4) 0.0000(4) 0.0021(4)
C22 0.0169(6) 0.0222(6) 0.0178(6) -0.0009(5) 0.0008(5) 0.0018(5)
C21 0.0220(6) 0.0163(6) 0.0167(6) 0.0002(5) 0.0045(5) 0.0016(5)
C49 0.0213(6) 0.0170(6) 0.0260(7) 0.0000(5) 0.0073(5) -0.0028(5)
C45 0.0255(7) 0.0228(6) 0.0159(6) 0.0007(5) 0.0006(5) 0.0060(5)
C46 0.0271(7) 0.0199(6) 0.0156(6) 0.0033(5) 0.0045(5) 0.0039(5)
C50 0.0173(6) 0.0180(6) 0.0212(6) -0.0010(5) 0.0034(5) -0.0013(5)
C54 0.0225(7) 0.0321(8) 0.0266(7) 0.0037(6) -0.0015(6) -0.0095(6)
S34 0.02490(17) 0.02949(18) 0.01846(16) 0.00244(13) -0.00047(13) 0.01181(14)
S24 0.0337(2) 0.02743(18) 0.02012(16) 0.00474(14) 0.01163(14) 0.00733(15)
S14 0.02014(17) 0.0310(2) 0.0363(2) 0.00388(16) -0.00549(15) 0.00614(14)
C26 0.0211(6) 0.0184(6) 0.0169(6) 0.0033(5) 0.0015(5) 0.0037(5)
C35 0.0191(6) 0.0296(7) 0.0208(7) 0.0016(5) 0.0023(5) 0.0065(5)
C25 0.0293(7) 0.0251(7) 0.0158(6) 0.0030(5) -0.0002(5) 0.0028(5)
C23 0.0206(6) 0.0218(6) 0.0194(6) 0.0026(5) 0.0039(5) 0.0044(5)
C13 0.0284(7) 0.0236(7) 0.0226(7) 0.0034(5) -0.0045(6) 0.0025(6)
C16 0.0225(7) 0.0328(8) 0.0207(7) 0.0027(6) 0.0022(5) 0.0070(6)
C15 0.0258(8) 0.0366(8) 0.0285(8) -0.0022(6) 0.0011(6) 0.0136(6)
O1W 0.011(2) 0.041(3) 0.032(3) 0.017(2) 0.0037(19) -0.003(2)

loop_
_atom_type_symbol
_atom_type_description
_atom_type_scat_dispersion_real
_atom_type_scat_dispersion_imag
_atom_type_scat_source
C C 0.0033 0.0016 'International Tables Vol C Tables 4.2.6.8 and 6.1.1.4'
N N 0.0061 0.0033 'International Tables Vol C Tables 4.2.6.8 and 6.1.1.4'
P P 0.1023 0.0942 'International Tables Vol C Tables 4.2.6.8 and 6.1.1.4'
S S 0.1246 0.1234 'International Tables Vol C Tables 4.2.6.8 and 6.1.1.4'
Cu Cu 0.3201 1.2651 'International Tables Vol C Tables 4.2.6.8 and 6.1.1.4'
I I -0.4742 1.8119 'International Tables Vol C Tables 4.2.6.8 and 6.1.1.4'
H H 0.0000 0.0000 'International Tables Vol C Tables 4.2.6.8 and 6.1.1.4'
O O 0.0106 0.0060 'International Tables Vol C Tables 4.2.6.8 and 6.1.1.4'

loop_
_geom_angle_atom_site_label_1
_geom_angle_atom_site_label_2
_geom_angle_atom_site_label_3
_geom_angle
N42 Cu1 N41 79.70(4)
N42 Cu1 P1 123.40(3)
N41 Cu1 P1 120.71(3)
N42 Cu1 I1 107.45(3)
N41 Cu1 I1 102.41(3)
P1 Cu1 I1 116.403(12)
C31 P1 C21 104.32(6)
C31 P1 C11 94.64(6)
C21 P1 C11 97.32(6)
C31 P1 Cu1 117.58(4)
C21 P1 Cu1 114.82(4)
C11 P1 Cu1 124.21(5)
C41 N41 C51 118.64(11)
C41 N41 Cu1 128.82(9)
C51 N41 Cu1 112.51(8)
C50 N42 C52 118.52(11)
C50 N42 Cu1 128.98(9)
C52 N42 Cu1 112.49(8)
C16 N11 C11 111.08(11)
C16 N11 C12 112.11(11)
C11 N11 C12 111.06(10)
N41 C51 C44 123.00(12)
N41 C51 C52 117.49(11)
C44 C51 C52 119.51(12)
C49 C48 C47 119.58(13)
C49 C48 H48 120.2
C47 C48 H48 120.2
C51 C44 C43 117.07(12)
C51 C44 C45 119.72(13)
C43 C44 C45 123.20(12)
N11 C11 P1 113.81(9)
N11 C11 H11A 108.8
P1 C11 H11A 108.8
N11 C11 H11B 108.8
P1 C11 H11B 108.8
H11A C11 H11B 107.7
C41 C53 H53A 109.5
C41 C53 H53B 109.5
H53A C53 H53B 109.5
C41 C53 H53C 109.5
H53A C53 H53C 109.5
H53B C53 H53C 109.5
C48 C47 C52 117.18(12)
C48 C47 C46 123.06(12)
C52 C47 C46 119.75(13)
C42 C43 C44 119.55(12)
C42 C43 H43 120.2
C44 C43 H43 120.2
N42 C52 C47 123.09(12)
N42 C52 C51 117.63(11)
C47 C52 C51 119.28(12)
N11 C12 C13 111.97(12)
N11 C12 H12A 109.2
C13 C12 H12A 109.2
N11 C12 H12B 109.2
C13 C12 H12B 109.2
H12A C12 H12B 107.9
N41 C41 C42 121.63(12)
N41 C41 C53 117.46(11)
C42 C41 C53 120.89(12)
C36 N31 C32 110.52(10)
C36 N31 C31 110.79(10)
C32 N31 C31 109.46(10)
C21 N21 C26 114.40(10)
C21 N21 C22 111.13(11)
C26 N21 C22 111.47(11)
C32 C33 S34 112.16(9)
C32 C33 H33A 109.2
S34 C33 H33A 109.2
C32 C33 H33B 109.2
S34 C33 H33B 109.2
H33A C33 H33B 107.9
N31 C32 C33 112.29(11)
N31 C32 H32A 109.1
C33 C32 H32A 109.1
N31 C32 H32B 109.1
C33 C32 H32B 109.1
H32A C32 H32B 107.9
N31 C36 C35 111.32(11)
N31 C36 H36A 109.4
C35 C36 H36A 109.4
N31 C36 H36B 109.4
C35 C36 H36B 109.4
H36A C36 H36B 108.0
C43 C42 C41 120.07(13)
C43 C42 H42 120.0
C41 C42 H42 120.0
N31 C31 P1 114.05(9)
N31 C31 H31A 108.7
P1 C31 H31A 108.7
N31 C31 H31B 108.7
P1 C31 H31B 108.7
H31A C31 H31B 107.6
N21 C22 C23 111.12(11)
N21 C22 H22A 109.4
C23 C22 H22A 109.4
N21 C22 H22B 109.4
C23 C22 H22B 109.4
H22A C22 H22B 108.0
N21 C21 P1 113.16(9)
N21 C21 H21A 108.9
P1 C21 H21A 108.9
N21 C21 H21B 108.9
P1 C21 H21B 108.9
H21A C21 H21B 107.8
C48 C49 C50 120.10(13)
C48 C49 H49 119.9
C50 C49 H49 119.9
C46 C45 C44 120.77(13)
C46 C45 H45 119.6
C44 C45 H45 119.6
C45 C46 C47 120.97(13)
C45 C46 H46 119.5
C47 C46 H46 119.5
N42 C50 C49 121.49(12)
N42 C50 C54 117.91(12)
C49 C50 C54 120.60(12)
C50 C54 H54A 109.5
C50 C54 H54B 109.5
H54A C54 H54B 109.5
C50 C54 H54C 109.5
H54A C54 H54C 109.5
H54B C54 H54C 109.5
C35 S34 C33 95.80(6)
C23 S24 C25 97.97(7)
C13 S14 C15 96.65(7)
N21 C26 C25 110.63(11)
N21 C26 H26A 109.5
C25 C26 H26A 109.5
N21 C26 H26B 109.5
C25 C26 H26B 109.5
H26A C26 H26B 108.1
C36 C35 S34 112.02(10)
C36 C35 H35A 109.2
S34 C35 H35A 109.2
C36 C35 H35B 109.2
S34 C35 H35B 109.2
H35A C35 H35B 107.9
C26 C25 S24 113.07(10)
C26 C25 H25A 109.0
S24 C25 H25A 109.0
C26 C25 H25B 109.0
S24 C25 H25B 109.0
H25A C25 H25B 107.8
C22 C23 S24 111.92(9)
C22 C23 H23A 109.2
S24 C23 H23A 109.2
C22 C23 H23B 109.2
S24 C23 H23B 109.2
H23A C23 H23B 107.9
C12 C13 S14 112.67(11)
C12 C13 H13A 109.1
S14 C13 H13A 109.1
C12 C13 H13B 109.1
S14 C13 H13B 109.1
H13A C13 H13B 107.8
N11 C16 C15 111.41(13)
N11 C16 H16A 109.3
C15 C16 H16A 109.3
N11 C16 H16B 109.3
C15 C16 H16B 109.3
H16A C16 H16B 108.0
C16 C15 S14 112.36(11)
C16 C15 H15A 109.1
S14 C15 H15A 109.1
C16 C15 H15B 109.1
S14 C15 H15B 109.1
H15A C15 H15B 107.9

loop_
_geom_bond_atom_site_label_1
_geom_bond_atom_site_label_2
_geom_bond_distance
I1 Cu1 2.6535(2)
Cu1 N42 2.1078(11)
Cu1 N41 2.1108(11)
Cu1 P1 2.2121(4)
P1 C31 1.8508(13)
P1 C21 1.8612(14)
P1 C11 1.8654(14)
N41 C41 1.3338(16)
N41 C51 1.3642(16)
N42 C50 1.3360(17)
N42 C52 1.3660(17)
N11 C16 1.4626(19)
N11 C11 1.4634(17)
N11 C12 1.4641(17)
C51 C44 1.4089(18)
C51 C52 1.4401(18)
C48 C49 1.369(2)
C48 C47 1.407(2)
C48 H48 0.9500
C44 C43 1.410(2)
C44 C45 1.4357(19)
C11 H11A 0.9900
C11 H11B 0.9900
C53 C41 1.5000(19)
C53 H53A 0.9800
C53 H53B 0.9800
C53 H53C 0.9800
C47 C52 1.4111(18)
C47 C46 1.433(2)
C43 C42 1.369(2)
C43 H43 0.9500
C12 C13 1.519(2)
C12 H12A 0.9900
C12 H12B 0.9900
C41 C42 1.4097(19)
N31 C36 1.4679(17)
N31 C32 1.4680(16)
N31 C31 1.4713(16)
N21 C21 1.4592(17)
N21 C26 1.4683(16)
N21 C22 1.4685(17)
C33 C32 1.5225(18)
C33 S34 1.8161(14)
C33 H33A 0.9900
C33 H33B 0.9900
C32 H32A 0.9900
C32 H32B 0.9900
C36 C35 1.5197(19)
C36 H36A 0.9900
C36 H36B 0.9900
C42 H42 0.9500
C31 H31A 0.9900
C31 H31B 0.9900
C22 C23 1.5169(19)
C22 H22A 0.9900
C22 H22B 0.9900
C21 H21A 0.9900
C21 H21B 0.9900
C49 C50 1.4168(19)
C49 H49 0.9500
C45 C46 1.352(2)
C45 H45 0.9500
C46 H46 0.9500
C50 C54 1.489(2)
C54 H54A 0.9800
C54 H54B 0.9800
C54 H54C 0.9800
S34 C35 1.8087(15)
S24 C23 1.8074(14)
S24 C25 1.8081(16)
S14 C13 1.8041(17)
S14 C15 1.8110(17)
C26 C25 1.5157(19)
C26 H26A 0.9900
C26 H26B 0.9900
C35 H35A 0.9900
C35 H35B 0.9900
C25 H25A 0.9900
C25 H25B 0.9900
C23 H23A 0.9900
C23 H23B 0.9900
C13 H13A 0.9900
C13 H13B 0.9900
C16 C15 1.517(2)
C16 H16A 0.9900
C16 H16B 0.9900
C15 H15A 0.9900
C15 H15B 0.9900
